data_4331128
loop_
_publ_author_name
'Andersson Arias'
'Juan Forni\'es'
'Consuelo Fortu\~no'
'Antonio Mart\'in'
'Mario Latronico'
'Piero Mastrorilli'
'Stefano Todisco'
'Vito Gallo'

_publ_section_title
;
 Formation of P-C Bond through Reductive Coupling between Bridging
 Phosphido and Benzoquinolinate Groups. Isolation of Complexes of the
 Pt(II)/Pt(IV)/Pt(II) Sequence
;
_journal_name_full 'Inorganic Chemistry'
_journal_page_first 12682
_journal_page_last 12696
_journal_paper_doi 10.1021/ic301298p
_journal_volume 51
_journal_year 2012
_chemical_formula_sum 'C89.5 H67.5 F10 I2 N2 O P4 Pt2'
_chemical_formula_weight 2144.82
_chemical_name_systematic
; 
 ? 
;
_space_group_IT_number 2
_symmetry_cell_setting triclinic
_symmetry_space_group_name_Hall '-P 1'
_symmetry_space_group_name_H-M 'P -1'
_atom_sites_solution_hydrogens geom
_atom_sites_solution_primary direct
_atom_sites_solution_secondary difmap
_audit_creation_method SHELXL-97
_cell_angle_alpha 88.4788(15)
_cell_angle_beta 81.7974(16)
_cell_angle_gamma 80.0805(17)
_cell_formula_units_Z 2
_cell_length_a 10.3642(2)
_cell_length_b 19.8014(4)
_cell_length_c 20.3880(4)
_cell_measurement_reflns_used 41165
_cell_measurement_temperature 100(2)
_cell_measurement_theta_max 28.9047
_cell_measurement_theta_min 4.1577
_cell_volume 4079.42(14)
_computing_cell_refinement
;
CrysAlis RED, Oxford Diffraction Ltd.,
Version 1.171.33.55 (release 05-01-2010 CrysAlis171 .NET)
(compiled Jan  5 2010,16:28:46)
;
_computing_data_collection
;
CrysAlis CCD, Oxford Diffraction Ltd.,
Version 1.171.33.55 (release 05-01-2010 CrysAlis171 .NET)
(compiled Jan  5 2010,16:28:46)
;
_computing_data_reduction
;
CrysAlis RED, Oxford Diffraction Ltd.,
Version 1.171.33.55 (release 05-01-2010 CrysAlis171 .NET)
(compiled Jan  5 2010,16:28:46)
;
_computing_structure_refinement 'SHELXL-97 (Sheldrick, 1997)'
_computing_structure_solution 'SHELXS-97 (Sheldrick, 1990)'
_diffrn_ambient_temperature 100(2)
_diffrn_detector_area_resol_mean 16.0655
_diffrn_measured_fraction_theta_full 0.995
_diffrn_measured_fraction_theta_max 0.996
_diffrn_measurement_details
;
  1 omega  -94.00  -16.00   1.0000   20.0000
omega____ theta____ kappa____ phi______ frames
    -      -19.9615    0.0000  120.0000 78

  2 omega   -9.00   92.00   1.0000   20.0000
omega____ theta____ kappa____ phi______ frames
    -       22.1490   77.0000  -90.0000 101

  3 omega  -40.00   47.00   1.0000   20.0000
omega____ theta____ kappa____ phi______ frames
    -       22.1490  -77.0000  150.0000 87

  4 omega  -50.00   54.00   1.0000   20.0000
omega____ theta____ kappa____ phi______ frames
    -       22.1490  -77.0000   60.0000 104

  5 omega   18.00   75.00   1.0000   20.0000
omega____ theta____ kappa____ phi______ frames
    -       22.1490 -134.0000   37.0000 57

  6 omega -102.00  -32.00   1.0000   20.0000
omega____ theta____ kappa____ phi______ frames
    -      -19.9615  179.0000  -60.0000 70

  7 omega  -92.00   13.00   1.0000   20.0000
omega____ theta____ kappa____ phi______ frames
    -      -19.9615  -77.0000    0.0000 105

  8 omega -102.00  -32.00   1.0000   20.0000
omega____ theta____ kappa____ phi______ frames
    -      -19.9615  179.0000  150.0000 70

  9 omega  -93.00   12.00   1.0000   20.0000
omega____ theta____ kappa____ phi______ frames
    -      -19.9615  -37.0000   30.0000 105

 10 omega -102.00  -32.00   1.0000   20.0000
omega____ theta____ kappa____ phi______ frames
    -      -19.9615  179.0000 -150.0000 70

 11 omega  -10.00   96.00   1.0000   20.0000
omega____ theta____ kappa____ phi______ frames
    -       22.1490   37.0000  -60.0000 106

 12 omega  -11.00   95.00   1.0000   20.0000
omega____ theta____ kappa____ phi______ frames
    -       22.1490   77.0000  150.0000 106

 13 omega    2.00   87.00   1.0000   20.0000
omega____ theta____ kappa____ phi______ frames
    -       22.1490 -133.0000 -142.0000 85

 14 omega   34.00   59.00   1.0000   20.0000
omega____ theta____ kappa____ phi______ frames
    -       22.1490  179.0000  -30.0000 25

;
_diffrn_measurement_device_type 'Xcalibur, Sapphire3'
_diffrn_measurement_method 'w scans'
_diffrn_orient_matrix_UB_11 -0.0088288000
_diffrn_orient_matrix_UB_12 -0.0332864000
_diffrn_orient_matrix_UB_13 0.0113633000
_diffrn_orient_matrix_UB_21 -0.0072106000
_diffrn_orient_matrix_UB_22 0.0112707000
_diffrn_orient_matrix_UB_23 0.0332621000
_diffrn_orient_matrix_UB_31 -0.0692375000
_diffrn_orient_matrix_UB_32 0.0093461000
_diffrn_orient_matrix_UB_33 0.0000830000
_diffrn_radiation_monochromator graphite
_diffrn_radiation_source 'Enhance (Mo) x-ray Source'
_diffrn_radiation_type 'Mo K\a'
_diffrn_radiation_wavelength 0.71073
_diffrn_reflns_av_R_equivalents 0.0821
_diffrn_reflns_av_sigmaI/netI 0.0526
_diffrn_reflns_limit_h_max 12
_diffrn_reflns_limit_h_min -12
_diffrn_reflns_limit_k_max 24
_diffrn_reflns_limit_k_min -24
_diffrn_reflns_limit_l_max 25
_diffrn_reflns_limit_l_min -25
_diffrn_reflns_number 79857
_diffrn_reflns_theta_full 25.00
_diffrn_reflns_theta_max 26.00
_diffrn_reflns_theta_min 4.17
_exptl_absorpt_coefficient_mu 4.332
_exptl_absorpt_correction_T_max 0.8458
_exptl_absorpt_correction_T_min 0.2460
_exptl_absorpt_correction_type multi-scan
_exptl_absorpt_process_details
;
CrysAlis RED, Oxford Diffraction Ltd.,
Version 1.171.33.55 (release 05-01-2010 CrysAlis171 .NET)
(compiled Jan  5 2010,16:28:46)
empirical absorption correction using spherical harmonics,
 implemented in SCALE3 ABSPACK scaling algorithm.
;
_exptl_crystal_colour yellow
_exptl_crystal_density_diffrn 1.746
_exptl_crystal_description needle
_exptl_crystal_F_000 2077
_exptl_crystal_size_max 0.45
_exptl_crystal_size_mid 0.09
_exptl_crystal_size_min 0.04
_refine_diff_density_max 3.603
_refine_diff_density_min -2.296
_refine_diff_density_rms 0.215
_refine_ls_extinction_method none
_refine_ls_goodness_of_fit_ref 1.010
_refine_ls_hydrogen_treatment constr
_refine_ls_matrix_type full
_refine_ls_number_parameters 1003
_refine_ls_number_reflns 15993
_refine_ls_number_restraints 15
_refine_ls_restrained_S_all 1.011
_refine_ls_R_factor_all 0.0620
_refine_ls_R_factor_gt 0.0482
_refine_ls_shift/su_max 0.001
_refine_ls_shift/su_mean 0.000
_refine_ls_structure_factor_coef Fsqd
_refine_ls_weighting_details 'calc w=1/[\s^2^(Fo^2^)+(0.0900P)^2^+0.0000P] where P=(Fo^2^+2Fc^2^)/3'
_refine_ls_weighting_scheme calc
_refine_ls_wR_factor_gt 0.1254
_refine_ls_wR_factor_ref 0.1304
_reflns_number_gt 12611
_reflns_number_total 15993
_reflns_threshold_expression >2sigma(I)
_cod_data_source_file ic301298p_si_002_1.cif
_cod_data_source_block 5
_cod_original_cell_volume 4079.44(14)
_cod_original_formula_sum 'C89.50 H67.50 F10 I2 N2 O P4 Pt2'
_cod_database_code 4331128

loop_
_symmetry_equiv_pos_as_xyz
'x, y, z'
'-x, -y, -z'

loop_
_atom_site_label
_atom_site_type_symbol
_atom_site_fract_x
_atom_site_fract_y
_atom_site_fract_z
_atom_site_U_iso_or_equiv
_atom_site_adp_type
_atom_site_occupancy
_atom_site_symmetry_multiplicity
_atom_site_calc_flag
_atom_site_refinement_flags
Pt1 Pt 0.23531(2) 0.246813(13) 0.274292(12) 0.01856(8) Uani 1 1 d .
Pt2 Pt 0.28208(2) 0.394349(13) 0.175103(12) 0.01745(8) Uani 1 1 d .
I1 I 0.52400(5) 0.42498(3) 0.17891(2) 0.03370(13) Uani 1 1 d .
I2 I 0.19703(4) 0.53371(2) 0.18768(2) 0.02390(11) Uani 1 1 d .
P1 P 0.25075(17) 0.36036(9) 0.28626(9) 0.0196(4) Uani 1 1 d .
P2 P 0.32267(17) 0.27236(9) 0.16832(9) 0.0211(4) Uani 1 1 d .
F1 F 0.4551(4) 0.1093(2) 0.2553(2) 0.0328(10) Uani 1 1 d .
F2 F 0.4426(5) -0.0184(2) 0.2180(3) 0.0485(13) Uani 1 1 d .
F3 F 0.2058(6) -0.0546(3) 0.2060(3) 0.0644(16) Uani 1 1 d .
F4 F -0.0199(5) 0.0407(3) 0.2269(3) 0.0583(15) Uani 1 1 d .
F5 F -0.0077(4) 0.1696(2) 0.2576(2) 0.0343(10) Uani 1 1 d .
F6 F 0.3761(4) 0.1776(2) 0.3954(2) 0.0296(9) Uani 1 1 d .
F7 F 0.2865(4) 0.1515(2) 0.5208(2) 0.0375(11) Uani 1 1 d .
F8 F 0.0231(5) 0.1866(3) 0.5678(2) 0.0477(12) Uani 1 1 d .
F9 F -0.1463(4) 0.2508(3) 0.4868(2) 0.0447(12) Uani 1 1 d .
F10 F -0.0581(4) 0.2787(2) 0.3606(2) 0.0331(10) Uani 1 1 d .
N1 N 0.3011(5) 0.4137(3) 0.0708(3) 0.0201(12) Uani 1 1 d .
C1 C 0.2247(7) 0.1471(3) 0.2557(3) 0.0226(15) Uani 1 1 d U
C2 C 0.3343(7) 0.0938(4) 0.2464(4) 0.0298(17) Uani 1 1 d .
C3 C 0.3313(8) 0.0279(4) 0.2286(4) 0.0365(19) Uani 1 1 d .
C4 C 0.2136(9) 0.0106(4) 0.2213(4) 0.041(2) Uani 1 1 d .
C5 C 0.0989(8) 0.0582(4) 0.2325(4) 0.039(2) Uani 1 1 d .
C6 C 0.1079(7) 0.1245(4) 0.2490(4) 0.0299(17) Uani 1 1 d .
C7 C 0.1636(6) 0.2296(3) 0.3719(3) 0.0187(13) Uani 1 1 d .
C8 C 0.2447(7) 0.1968(3) 0.4157(3) 0.0238(15) Uani 1 1 d .
C9 C 0.2002(7) 0.1828(4) 0.4810(4) 0.0278(16) Uani 1 1 d .
C10 C 0.0685(8) 0.2006(4) 0.5062(4) 0.0326(17) Uani 1 1 d .
C11 C -0.0165(7) 0.2334(4) 0.4633(4) 0.0300(17) Uani 1 1 d .
C12 C 0.0324(7) 0.2465(3) 0.3981(3) 0.0234(15) Uani 1 1 d .
C13 C 0.0957(6) 0.3833(3) 0.1583(3) 0.0188(14) Uani 1 1 d .
C14 C -0.0054(6) 0.3622(3) 0.1994(3) 0.0204(14) Uani 1 1 d .
H14 H 0.0053 0.3506 0.2440 0.025 Uiso 1 1 calc R
C15 C -0.1258(7) 0.3574(4) 0.1764(4) 0.0270(16) Uani 1 1 d .
H15 H -0.1959 0.3434 0.2060 0.032 Uiso 1 1 calc R
C16 C -0.1419(7) 0.3724(4) 0.1131(4) 0.0289(16) Uani 1 1 d .
H16 H -0.2238 0.3690 0.0987 0.035 Uiso 1 1 calc R
C17 C -0.0406(7) 0.3930(4) 0.0674(3) 0.0253(15) Uani 1 1 d .
C18 C -0.0520(7) 0.4083(4) -0.0003(4) 0.0285(16) Uani 1 1 d .
H18 H -0.1329 0.4055 -0.0160 0.034 Uiso 1 1 calc R
C19 C 0.0485(7) 0.4267(4) -0.0433(3) 0.0282(16) Uani 1 1 d .
H19 H 0.0361 0.4383 -0.0877 0.034 Uiso 1 1 calc R
C20 C 0.1732(7) 0.4285(4) -0.0216(3) 0.0245(15) Uani 1 1 d .
C21 C 0.2842(8) 0.4448(4) -0.0619(4) 0.0308(17) Uani 1 1 d .
H21 H 0.2789 0.4569 -0.1069 0.037 Uiso 1 1 calc R
C22 C 0.4005(7) 0.4434(4) -0.0373(4) 0.0294(16) Uani 1 1 d .
H22 H 0.4763 0.4536 -0.0652 0.035 Uiso 1 1 calc R
C23 C 0.4067(7) 0.4271(4) 0.0289(4) 0.0265(15) Uani 1 1 d .
H23 H 0.4885 0.4252 0.0453 0.032 Uiso 1 1 calc R
C24 C 0.1858(6) 0.4147(3) 0.0459(3) 0.0217(14) Uani 1 1 d .
C25 C 0.0775(6) 0.3981(3) 0.0915(3) 0.0194(14) Uani 1 1 d .
C26 C 0.1146(7) 0.4089(3) 0.3434(3) 0.0218(14) Uani 1 1 d .
C27 C 0.1118(7) 0.3931(4) 0.4100(3) 0.0279(16) Uani 1 1 d .
H27 H 0.1821 0.3613 0.4241 0.033 Uiso 1 1 calc R
C28 C 0.0077(7) 0.4231(4) 0.4566(3) 0.0284(16) Uani 1 1 d .
H28 H 0.0072 0.4119 0.5022 0.034 Uiso 1 1 calc R
C29 C -0.0946(8) 0.4692(4) 0.4363(4) 0.0311(17) Uani 1 1 d .
H29 H -0.1661 0.4897 0.4679 0.037 Uiso 1 1 calc R
C30 C -0.0932(7) 0.4853(4) 0.3702(4) 0.0291(16) Uani 1 1 d .
H30 H -0.1641 0.5168 0.3562 0.035 Uiso 1 1 calc R
C31 C 0.0112(7) 0.4559(3) 0.3239(3) 0.0228(14) Uani 1 1 d .
H31 H 0.0120 0.4679 0.2784 0.027 Uiso 1 1 calc R
C32 C 0.3926(7) 0.3725(4) 0.3265(3) 0.0276(16) Uani 1 1 d .
C33 C 0.4937(7) 0.3172(4) 0.3299(4) 0.0306(17) Uani 1 1 d .
H33 H 0.4845 0.2729 0.3167 0.037 Uiso 1 1 calc R
C34 C 0.6105(8) 0.3276(5) 0.3532(4) 0.044(2) Uani 1 1 d .
H34 H 0.6821 0.2906 0.3539 0.053 Uiso 1 1 calc R
C35 C 0.6205(9) 0.3921(6) 0.3753(4) 0.053(3) Uani 1 1 d .
H35 H 0.6985 0.3991 0.3916 0.064 Uiso 1 1 calc R
C36 C 0.5186(10) 0.4451(6) 0.3734(4) 0.051(3) Uani 1 1 d .
H36 H 0.5257 0.4887 0.3894 0.061 Uiso 1 1 calc R
C37 C 0.4035(8) 0.4369(5) 0.3482(4) 0.0351(19) Uani 1 1 d .
H37 H 0.3340 0.4747 0.3461 0.042 Uiso 1 1 calc R
C38 C 0.4931(7) 0.2249(4) 0.1484(3) 0.0280(16) Uani 1 1 d .
C39 C 0.5126(8) 0.1640(4) 0.1154(4) 0.0346(18) Uani 1 1 d .
H39 H 0.4433 0.1519 0.0948 0.041 Uiso 1 1 calc R
C40 C 0.6333(8) 0.1197(5) 0.1119(4) 0.043(2) Uani 1 1 d .
H40 H 0.6443 0.0769 0.0900 0.052 Uiso 1 1 calc R
C41 C 0.7358(8) 0.1366(5) 0.1392(4) 0.045(2) Uani 1 1 d .
H41 H 0.8187 0.1067 0.1355 0.053 Uiso 1 1 calc R
C42 C 0.7166(8) 0.1985(4) 0.1725(4) 0.039(2) Uani 1 1 d .
H42 H 0.7872 0.2105 0.1922 0.047 Uiso 1 1 calc R
C43 C 0.5985(7) 0.2426(4) 0.1778(4) 0.0314(17) Uani 1 1 d .
H43 H 0.5873 0.2847 0.2009 0.038 Uiso 1 1 calc R
C44 C 0.2487(7) 0.2498(3) 0.0976(3) 0.0230(15) Uani 1 1 d .
C45 C 0.3104(8) 0.2576(4) 0.0327(4) 0.0304(17) Uani 1 1 d .
H45 H 0.3938 0.2724 0.0254 0.037 Uiso 1 1 calc R
C46 C 0.2499(9) 0.2438(4) -0.0210(4) 0.0375(19) Uani 1 1 d .
H46 H 0.2929 0.2481 -0.0649 0.045 Uiso 1 1 calc R
C47 C 0.1284(10) 0.2241(5) -0.0104(4) 0.047(2) Uani 1 1 d .
H47 H 0.0859 0.2161 -0.0471 0.057 Uiso 1 1 calc R
C48 C 0.0673(8) 0.2158(4) 0.0533(4) 0.0381(19) Uani 1 1 d .
H48 H -0.0164 0.2013 0.0601 0.046 Uiso 1 1 calc R
C49 C 0.1259(7) 0.2284(4) 0.1070(4) 0.0269(16) Uani 1 1 d .
H49 H 0.0828 0.2224 0.1506 0.032 Uiso 1 1 calc R
P3 P -0.48442(17) -0.16963(9) 0.31333(9) 0.0213(4) Uani 1 1 d .
P4 P -0.57826(17) -0.26861(9) 0.23340(8) 0.0209(4) Uani 1 1 d .
N2 N -0.5540(6) -0.1974(3) 0.2581(3) 0.0259(13) Uani 1 1 d .
C50 C -0.4484(7) -0.2293(3) 0.3798(3) 0.0213(14) Uani 1 1 d .
C51 C -0.5392(7) -0.2277(4) 0.4368(4) 0.0349(18) Uani 1 1 d .
H51 H -0.6152 -0.1927 0.4420 0.042 Uiso 1 1 calc R
C52 C -0.5216(8) -0.2752(5) 0.4852(4) 0.041(2) Uani 1 1 d .
H52 H -0.5858 -0.2738 0.5236 0.049 Uiso 1 1 calc R
C53 C -0.4088(8) -0.3265(4) 0.4789(4) 0.0348(18) Uani 1 1 d .
H53 H -0.3946 -0.3590 0.5134 0.042 Uiso 1 1 calc R
C54 C -0.3191(7) -0.3292(4) 0.4221(4) 0.0310(17) Uani 1 1 d .
H54 H -0.2437 -0.3645 0.4168 0.037 Uiso 1 1 calc R
C55 C -0.3381(7) -0.2807(4) 0.3726(3) 0.0268(16) Uani 1 1 d .
H55 H -0.2753 -0.2826 0.3336 0.032 Uiso 1 1 calc R
C56 C -0.3322(7) -0.1450(3) 0.2762(3) 0.0247(15) Uani 1 1 d .
C57 C -0.3158(8) -0.1307(4) 0.2080(4) 0.0317(17) Uani 1 1 d .
H57 H -0.3852 -0.1336 0.1829 0.038 Uiso 1 1 calc R
C58 C -0.1990(8) -0.1125(4) 0.1772(4) 0.039(2) Uani 1 1 d .
H58 H -0.1891 -0.1018 0.1313 0.047 Uiso 1 1 calc R
C59 C -0.0971(8) -0.1097(4) 0.2130(5) 0.044(2) Uani 1 1 d .
H59 H -0.0162 -0.0984 0.1912 0.053 Uiso 1 1 calc R
C60 C -0.1107(8) -0.1229(5) 0.2787(4) 0.043(2) Uani 1 1 d .
H60 H -0.0396 -0.1205 0.3028 0.051 Uiso 1 1 calc R
C61 C -0.2305(8) -0.1404(4) 0.3120(4) 0.0355(18) Uani 1 1 d .
H61 H -0.2405 -0.1489 0.3584 0.043 Uiso 1 1 calc R
C62 C -0.5946(7) -0.0977(4) 0.3529(3) 0.0265(15) Uani 1 1 d .
C63 C -0.5492(9) -0.0503(4) 0.3883(4) 0.041(2) Uani 1 1 d .
H63 H -0.4570 -0.0542 0.3898 0.049 Uiso 1 1 calc R
C64 C -0.6365(10) 0.0029(5) 0.4216(5) 0.053(2) Uani 1 1 d .
H64 H -0.6035 0.0371 0.4429 0.063 Uiso 1 1 calc R
C65 C -0.7672(10) 0.0060(4) 0.4239(5) 0.053(3) Uani 1 1 d .
H65 H -0.8257 0.0417 0.4485 0.064 Uiso 1 1 calc R
C66 C -0.8204(9) -0.0417(5) 0.3909(5) 0.052(2) Uani 1 1 d .
H66 H -0.9132 -0.0400 0.3935 0.063 Uiso 1 1 calc R
C67 C -0.7296(8) -0.0923(4) 0.3540(4) 0.0367(19) Uani 1 1 d .
H67 H -0.7619 -0.1238 0.3288 0.044 Uiso 1 1 calc R
C68 C -0.4340(7) -0.3334(3) 0.2280(3) 0.0213(14) Uani 1 1 d .
C69 C -0.4340(7) -0.4029(4) 0.2460(3) 0.0267(16) Uani 1 1 d .
H69 H -0.5150 -0.4189 0.2597 0.032 Uiso 1 1 calc R
C70 C -0.3142(8) -0.4473(4) 0.2433(3) 0.0324(18) Uani 1 1 d .
H70 H -0.3138 -0.4938 0.2562 0.039 Uiso 1 1 calc R
C71 C -0.1966(7) -0.4255(4) 0.2224(4) 0.0338(18) Uani 1 1 d .
H71 H -0.1157 -0.4566 0.2218 0.041 Uiso 1 1 calc R
C72 C -0.1951(7) -0.3592(4) 0.2026(3) 0.0309(17) Uani 1 1 d .
H72 H -0.1135 -0.3447 0.1870 0.037 Uiso 1 1 calc R
C73 C -0.3118(7) -0.3135(4) 0.2051(3) 0.0267(16) Uani 1 1 d .
H73 H -0.3096 -0.2675 0.1912 0.032 Uiso 1 1 calc R
C74 C -0.6234(6) -0.2561(4) 0.1518(3) 0.0220(14) Uani 1 1 d .
C75 C -0.6414(8) -0.1907(4) 0.1231(4) 0.0386(19) Uani 1 1 d .
H75 H -0.6300 -0.1520 0.1470 0.046 Uiso 1 1 calc R
C76 C -0.6756(9) -0.1825(5) 0.0601(4) 0.049(2) Uani 1 1 d .
H76 H -0.6865 -0.1383 0.0404 0.059 Uiso 1 1 calc R
C77 C -0.6942(8) -0.2382(5) 0.0252(4) 0.042(2) Uani 1 1 d .
H77 H -0.7203 -0.2318 -0.0177 0.050 Uiso 1 1 calc R
C78 C -0.6750(8) -0.3023(5) 0.0521(4) 0.038(2) Uani 1 1 d .
H78 H -0.6857 -0.3406 0.0275 0.046 Uiso 1 1 calc R
C79 C -0.6396(7) -0.3118(4) 0.1160(4) 0.0289(17) Uani 1 1 d .
H79 H -0.6268 -0.3565 0.1348 0.035 Uiso 1 1 calc R
C80 C -0.7114(7) -0.3004(4) 0.2848(3) 0.0242(15) Uani 1 1 d .
C81 C -0.6917(7) -0.3327(4) 0.3442(3) 0.0274(16) Uani 1 1 d .
H81 H -0.6061 -0.3405 0.3574 0.033 Uiso 1 1 calc R
C82 C -0.7967(8) -0.3535(5) 0.3847(4) 0.041(2) Uani 1 1 d .
H82 H -0.7835 -0.3759 0.4256 0.049 Uiso 1 1 calc R
C83 C -0.9209(9) -0.3415(5) 0.3651(4) 0.046(2) Uani 1 1 d .
H83 H -0.9927 -0.3566 0.3924 0.056 Uiso 1 1 calc R
C84 C -0.9419(8) -0.3081(5) 0.3069(4) 0.040(2) Uani 1 1 d .
H84 H -1.0282 -0.2990 0.2945 0.048 Uiso 1 1 calc R
C85 C -0.8377(7) -0.2879(4) 0.2665(4) 0.0312(17) Uani 1 1 d .
H85 H -0.8518 -0.2652 0.2259 0.037 Uiso 1 1 calc R
O O -0.1880(10) -0.0089(4) 0.4014(4) 0.084(3) Uani 1 1 d .
C86 C -0.2203(8) 0.0503(5) 0.3839(4) 0.042(2) Uani 1 1 d .
C87 C -0.1723(14) 0.1052(7) 0.4151(6) 0.083(3) Uani 1 1 d .
H87A H -0.1200 0.0857 0.4496 0.125 Uiso 1 1 calc R
H87B H -0.2478 0.1386 0.4350 0.125 Uiso 1 1 calc R
H87C H -0.1169 0.1280 0.3816 0.125 Uiso 1 1 calc R
C88 C -0.2988(14) 0.0687(7) 0.3304(6) 0.083(3) Uani 1 1 d .
H88A H -0.3242 0.0274 0.3141 0.125 Uiso 1 1 calc R
H88B H -0.2466 0.0898 0.2942 0.125 Uiso 1 1 calc R
H88C H -0.3786 0.1013 0.3468 0.125 Uiso 1 1 calc R
C89 C -0.0641(14) -0.0143(12) 0.0074(9) 0.079(7) Uani 0.50 1 d PD
H89A H -0.1259 0.0146 0.0412 0.094 Uiso 0.50 1 calc PR
H89B H -0.0454 -0.0612 0.0258 0.094 Uiso 0.50 1 calc PR
C90 C -0.130(2) -0.0164(12) -0.0561(10) 0.074(7) Uani 0.50 1 d PDU
H90A H -0.0732 -0.0503 -0.0873 0.089 Uiso 0.50 1 calc PR
H90B H -0.1366 0.0291 -0.0779 0.089 Uiso 0.50 1 calc PR
C91 C -0.273(2) -0.0364(11) -0.0393(13) 0.087(8) Uani 0.50 1 d PD
H91A H -0.3117 -0.0376 -0.0803 0.131 Uiso 0.50 1 calc PR
H91B H -0.3295 -0.0023 -0.0092 0.131 Uiso 0.50 1 calc PR
H91C H -0.2661 -0.0817 -0.0182 0.131 Uiso 0.50 1 calc PR

loop_
_atom_site_aniso_label
_atom_site_aniso_U_11
_atom_site_aniso_U_22
_atom_site_aniso_U_33
_atom_site_aniso_U_23
_atom_site_aniso_U_13
_atom_site_aniso_U_12
Pt1 0.01937(14) 0.01202(14) 0.02477(15) 0.00225(10) -0.00617(10) -0.00182(10)
Pt2 0.01881(14) 0.01423(14) 0.02046(14) 0.00265(10) -0.00613(10) -0.00361(10)
I1 0.0287(3) 0.0374(3) 0.0362(3) 0.0084(2) -0.0073(2) -0.0080(2)
I2 0.0292(2) 0.0139(2) 0.0298(2) 0.00241(18) -0.00701(19) -0.00508(18)
P1 0.0228(9) 0.0134(9) 0.0241(9) 0.0025(7) -0.0083(7) -0.0039(7)
P2 0.0236(9) 0.0152(9) 0.0242(9) -0.0004(7) -0.0059(7) -0.0005(7)
F1 0.023(2) 0.029(2) 0.046(3) 0.002(2) -0.0099(18) 0.0033(18)
F2 0.050(3) 0.023(3) 0.064(3) -0.004(2) -0.007(2) 0.016(2)
F3 0.080(4) 0.014(3) 0.104(5) -0.010(3) -0.033(3) -0.003(3)
F4 0.048(3) 0.028(3) 0.108(5) -0.004(3) -0.033(3) -0.011(2)
F5 0.022(2) 0.016(2) 0.065(3) 0.001(2) -0.011(2) -0.0003(17)
F6 0.028(2) 0.027(2) 0.032(2) 0.0021(18) -0.0077(17) 0.0027(18)
F7 0.055(3) 0.032(3) 0.024(2) 0.0025(19) -0.013(2) 0.001(2)
F8 0.063(3) 0.048(3) 0.027(2) -0.004(2) 0.006(2) -0.005(3)
F9 0.033(2) 0.050(3) 0.046(3) -0.012(2) 0.010(2) -0.005(2)
F10 0.026(2) 0.028(2) 0.044(3) 0.000(2) -0.0061(19) -0.0016(18)
N1 0.027(3) 0.015(3) 0.019(3) 0.003(2) -0.004(2) -0.007(2)
C1 0.030(3) 0.010(3) 0.025(3) 0.002(2) -0.008(2) 0.004(2)
C2 0.031(4) 0.024(4) 0.037(4) 0.004(3) -0.016(3) -0.003(3)
C3 0.045(5) 0.015(4) 0.046(5) 0.002(3) -0.012(4) 0.011(3)
C4 0.054(5) 0.010(4) 0.059(6) -0.005(4) -0.021(4) 0.002(4)
C5 0.047(5) 0.019(4) 0.056(5) -0.001(4) -0.018(4) -0.008(4)
C6 0.031(4) 0.017(4) 0.042(4) 0.000(3) -0.012(3) 0.002(3)
C7 0.026(3) 0.009(3) 0.022(3) -0.001(3) -0.001(3) -0.008(3)
C8 0.032(4) 0.012(3) 0.030(4) 0.002(3) -0.010(3) -0.006(3)
C9 0.041(4) 0.017(4) 0.027(4) 0.001(3) -0.009(3) -0.004(3)
C10 0.045(5) 0.028(4) 0.026(4) -0.002(3) -0.002(3) -0.010(4)
C11 0.028(4) 0.027(4) 0.034(4) -0.009(3) 0.004(3) -0.008(3)
C12 0.024(3) 0.016(4) 0.031(4) -0.001(3) -0.005(3) -0.003(3)
C13 0.014(3) 0.013(3) 0.028(4) -0.003(3) -0.006(3) 0.006(2)
C14 0.025(3) 0.018(3) 0.019(3) -0.002(3) -0.012(3) 0.001(3)
C15 0.023(3) 0.028(4) 0.032(4) -0.004(3) -0.005(3) -0.009(3)
C16 0.021(3) 0.028(4) 0.039(4) -0.003(3) -0.007(3) -0.005(3)
C17 0.029(4) 0.017(4) 0.032(4) -0.004(3) -0.009(3) -0.004(3)
C18 0.030(4) 0.025(4) 0.033(4) -0.003(3) -0.017(3) -0.002(3)
C19 0.039(4) 0.025(4) 0.021(4) 0.000(3) -0.014(3) 0.003(3)
C20 0.035(4) 0.016(4) 0.022(4) -0.001(3) -0.007(3) -0.002(3)
C21 0.047(5) 0.020(4) 0.026(4) 0.002(3) -0.007(3) -0.003(3)
C22 0.034(4) 0.028(4) 0.027(4) 0.000(3) 0.000(3) -0.009(3)
C23 0.026(4) 0.020(4) 0.033(4) 0.001(3) -0.004(3) -0.004(3)
C24 0.024(3) 0.015(3) 0.026(4) 0.000(3) -0.010(3) 0.001(3)
C25 0.022(3) 0.012(3) 0.024(3) -0.001(3) -0.009(3) 0.001(3)
C26 0.036(4) 0.013(3) 0.018(3) -0.004(3) -0.004(3) -0.009(3)
C27 0.040(4) 0.018(4) 0.028(4) -0.004(3) -0.010(3) -0.007(3)
C28 0.045(4) 0.024(4) 0.020(4) -0.003(3) -0.006(3) -0.015(3)
C29 0.036(4) 0.028(4) 0.031(4) -0.012(3) 0.001(3) -0.013(3)
C30 0.030(4) 0.024(4) 0.035(4) -0.005(3) -0.008(3) -0.003(3)
C31 0.033(4) 0.014(3) 0.023(4) -0.003(3) -0.005(3) -0.006(3)
C32 0.032(4) 0.033(4) 0.023(4) 0.013(3) -0.009(3) -0.018(3)
C33 0.028(4) 0.039(5) 0.028(4) 0.015(3) -0.009(3) -0.013(3)
C34 0.033(4) 0.066(7) 0.039(5) 0.030(4) -0.017(4) -0.020(4)
C35 0.049(5) 0.083(8) 0.044(5) 0.031(5) -0.033(4) -0.043(6)
C36 0.071(6) 0.068(7) 0.033(5) 0.015(4) -0.019(4) -0.055(6)
C37 0.045(5) 0.045(5) 0.025(4) 0.011(3) -0.016(3) -0.027(4)
C38 0.028(4) 0.029(4) 0.023(4) 0.005(3) 0.000(3) 0.000(3)
C39 0.038(4) 0.031(5) 0.030(4) -0.002(3) -0.003(3) 0.005(4)
C40 0.049(5) 0.033(5) 0.039(5) -0.005(4) 0.002(4) 0.013(4)
C41 0.037(5) 0.044(6) 0.044(5) 0.007(4) -0.002(4) 0.013(4)
C42 0.031(4) 0.037(5) 0.050(5) 0.013(4) -0.013(4) -0.003(4)
C43 0.029(4) 0.027(4) 0.038(4) 0.005(3) -0.013(3) 0.002(3)
C44 0.032(4) 0.012(3) 0.024(4) -0.004(3) -0.006(3) 0.003(3)
C45 0.040(4) 0.020(4) 0.030(4) 0.001(3) -0.009(3) 0.003(3)
C46 0.059(5) 0.027(4) 0.024(4) -0.002(3) -0.013(4) 0.007(4)
C47 0.069(6) 0.032(5) 0.048(5) -0.007(4) -0.033(5) -0.005(4)
C48 0.043(5) 0.031(5) 0.046(5) -0.005(4) -0.021(4) -0.010(4)
C49 0.031(4) 0.016(4) 0.034(4) -0.003(3) -0.011(3) 0.000(3)
P3 0.0285(9) 0.0132(9) 0.0220(9) -0.0001(7) -0.0034(7) -0.0031(7)
P4 0.0265(9) 0.0158(9) 0.0205(9) 0.0003(7) -0.0036(7) -0.0041(7)
N2 0.034(3) 0.016(3) 0.027(3) 0.000(2) -0.010(3) 0.000(3)
C50 0.029(4) 0.016(3) 0.019(3) 0.000(3) -0.004(3) -0.006(3)
C51 0.031(4) 0.041(5) 0.026(4) 0.004(3) 0.003(3) 0.005(4)
C52 0.038(4) 0.050(6) 0.028(4) 0.015(4) 0.000(3) 0.004(4)
C53 0.039(4) 0.037(5) 0.029(4) 0.013(4) -0.009(3) -0.008(4)
C54 0.034(4) 0.021(4) 0.037(4) 0.002(3) -0.013(3) 0.001(3)
C55 0.028(4) 0.026(4) 0.025(4) -0.002(3) -0.004(3) -0.001(3)
C56 0.036(4) 0.012(3) 0.026(4) -0.001(3) 0.001(3) -0.007(3)
C57 0.044(4) 0.019(4) 0.033(4) 0.002(3) -0.002(3) -0.008(3)
C58 0.052(5) 0.029(5) 0.036(5) 0.005(4) 0.006(4) -0.016(4)
C59 0.043(5) 0.028(5) 0.059(6) -0.003(4) 0.014(4) -0.018(4)
C60 0.041(5) 0.043(5) 0.049(5) -0.007(4) -0.002(4) -0.022(4)
C61 0.043(5) 0.030(4) 0.035(4) -0.006(3) -0.002(4) -0.013(4)
C62 0.034(4) 0.014(4) 0.031(4) 0.000(3) -0.004(3) -0.001(3)
C63 0.046(5) 0.023(4) 0.049(5) -0.006(4) 0.004(4) -0.001(4)
C64 0.066(6) 0.028(5) 0.062(6) -0.023(4) -0.006(5) -0.004(4)
C65 0.058(6) 0.020(5) 0.073(7) -0.022(4) 0.006(5) 0.009(4)
C66 0.044(5) 0.047(6) 0.058(6) 0.001(5) -0.001(4) 0.005(4)
C67 0.038(4) 0.021(4) 0.049(5) -0.009(4) -0.011(4) 0.004(3)
C68 0.031(4) 0.016(3) 0.018(3) -0.003(3) -0.006(3) -0.004(3)
C69 0.031(4) 0.026(4) 0.022(4) 0.002(3) -0.001(3) -0.003(3)
C70 0.043(4) 0.027(4) 0.022(4) 0.006(3) -0.005(3) 0.005(3)
C71 0.027(4) 0.044(5) 0.027(4) -0.006(3) -0.011(3) 0.009(3)
C72 0.029(4) 0.042(5) 0.022(4) -0.006(3) -0.001(3) -0.008(3)
C73 0.034(4) 0.024(4) 0.023(4) -0.009(3) -0.002(3) -0.008(3)
C74 0.019(3) 0.025(4) 0.022(3) -0.002(3) -0.003(3) -0.004(3)
C75 0.056(5) 0.026(4) 0.030(4) -0.002(3) -0.010(4) 0.007(4)
C76 0.066(6) 0.032(5) 0.044(5) 0.003(4) -0.019(4) 0.013(4)
C77 0.047(5) 0.056(6) 0.019(4) 0.003(4) -0.012(3) 0.005(4)
C78 0.037(4) 0.050(6) 0.032(4) -0.008(4) -0.007(3) -0.017(4)
C79 0.023(4) 0.037(5) 0.032(4) -0.002(3) -0.008(3) -0.016(3)
C80 0.033(4) 0.017(4) 0.021(4) -0.004(3) 0.005(3) -0.009(3)
C81 0.035(4) 0.022(4) 0.023(4) 0.000(3) 0.002(3) -0.004(3)
C82 0.046(5) 0.039(5) 0.034(4) 0.007(4) 0.007(4) -0.010(4)
C83 0.042(5) 0.049(6) 0.046(5) 0.000(4) 0.009(4) -0.017(4)
C84 0.031(4) 0.053(6) 0.035(5) -0.007(4) 0.001(3) -0.005(4)
C85 0.030(4) 0.029(4) 0.033(4) -0.006(3) -0.001(3) 0.001(3)
O 0.144(8) 0.044(5) 0.063(5) -0.002(4) -0.036(5) 0.002(5)
C86 0.039(5) 0.039(5) 0.047(5) -0.006(4) -0.007(4) -0.005(4)
C87 0.115(7) 0.070(6) 0.073(6) 0.008(5) -0.025(5) -0.032(6)
C88 0.115(7) 0.070(6) 0.073(6) 0.008(5) -0.025(5) -0.032(6)
C89 0.102(19) 0.056(15) 0.067(15) -0.018(12) 0.013(14) -0.002(13)
C90 0.093(14) 0.049(12) 0.082(13) -0.014(10) -0.037(11) 0.007(11)
C91 0.13(2) 0.026(12) 0.091(18) 0.000(11) 0.004(16) 0.004(13)

loop_
_atom_type_symbol
_atom_type_description
_atom_type_scat_dispersion_real
_atom_type_scat_dispersion_imag
_atom_type_scat_source
C C 0.0033 0.0016 'International Tables Vol C Tables 4.2.6.8 and 6.1.1.4'
H H 0.0000 0.0000 'International Tables Vol C Tables 4.2.6.8 and 6.1.1.4'
N N 0.0061 0.0033 'International Tables Vol C Tables 4.2.6.8 and 6.1.1.4'
F F 0.0171 0.0103 'International Tables Vol C Tables 4.2.6.8 and 6.1.1.4'
P P 0.1023 0.0942 'International Tables Vol C Tables 4.2.6.8 and 6.1.1.4'
I I -0.4742 1.8119 'International Tables Vol C Tables 4.2.6.8 and 6.1.1.4'
Pt Pt -1.7033 8.3905 'International Tables Vol C Tables 4.2.6.8 and 6.1.1.4'
O O 0.0106 0.0060 'International Tables Vol C Tables 4.2.6.8 and 6.1.1.4'

loop_
_geom_angle_atom_site_label_1
_geom_angle_atom_site_label_2
_geom_angle_atom_site_label_3
_geom_angle
_geom_angle_site_symmetry_1
C1 Pt1 C7 87.8(3) .
C1 Pt1 P2 96.1(2) .
C7 Pt1 P2 175.66(17) .
C1 Pt1 P1 175.42(19) .
C7 Pt1 P1 96.76(18) .
P2 Pt1 P1 79.38(6) .
C13 Pt2 N1 80.6(2) .
C13 Pt2 P1 94.56(19) .
N1 Pt2 P1 172.56(15) .
C13 Pt2 P2 83.10(18) .
N1 Pt2 P2 96.76(15) .
P1 Pt2 P2 76.93(6) .
C13 Pt2 I1 169.66(18) .
N1 Pt2 I1 90.44(14) .
P1 Pt2 I1 94.82(4) .
P2 Pt2 I1 103.27(4) .
C13 Pt2 I2 89.25(18) .
N1 Pt2 I2 85.17(15) .
P1 Pt2 I2 100.52(4) .
P2 Pt2 I2 171.68(4) .
I1 Pt2 I2 84.775(16) .
C32 P1 C26 100.1(3) .
C32 P1 Pt1 113.3(3) .
C26 P1 Pt1 114.4(2) .
C32 P1 Pt2 110.1(2) .
C26 P1 Pt2 119.0(2) .
Pt1 P1 Pt2 100.53(7) .
C44 P2 C38 100.9(3) .
C44 P2 Pt1 120.2(2) .
C38 P2 Pt1 110.1(2) .
C44 P2 Pt2 106.9(2) .
C38 P2 Pt2 120.5(3) .
Pt1 P2 Pt2 99.38(7) .
C23 N1 C24 117.8(6) .
C23 N1 Pt2 129.6(5) .
C24 N1 Pt2 112.6(4) .
C6 C1 C2 111.9(6) .
C6 C1 Pt1 123.6(5) .
C2 C1 Pt1 124.5(5) .
C3 C2 F1 117.3(7) .
C3 C2 C1 125.6(7) .
F1 C2 C1 117.2(6) .
F2 C3 C4 120.5(7) .
F2 C3 C2 120.9(7) .
C4 C3 C2 118.6(7) .
C3 C4 F3 120.4(7) .
C3 C4 C5 120.6(7) .
F3 C4 C5 119.0(7) .
F4 C5 C4 120.8(7) .
F4 C5 C6 120.7(7) .
C4 C5 C6 118.5(7) .
F5 C6 C1 119.3(6) .
F5 C6 C5 115.9(6) .
C1 C6 C5 124.8(7) .
C12 C7 C8 114.6(6) .
C12 C7 Pt1 123.5(5) .
C8 C7 Pt1 121.8(5) .
F6 C8 C9 116.4(6) .
F6 C8 C7 119.9(6) .
C9 C8 C7 123.7(7) .
F7 C9 C10 119.4(6) .
F7 C9 C8 119.9(6) .
C10 C9 C8 120.6(7) .
F8 C10 C9 121.8(7) .
F8 C10 C11 120.9(7) .
C9 C10 C11 117.3(7) .
F9 C11 C12 121.5(7) .
F9 C11 C10 118.3(7) .
C12 C11 C10 120.2(7) .
F10 C12 C7 120.8(6) .
F10 C12 C11 115.6(6) .
C7 C12 C11 123.6(6) .
C14 C13 C25 117.9(6) .
C14 C13 Pt2 130.6(5) .
C25 C13 Pt2 111.5(5) .
C13 C14 C15 120.8(6) .
C13 C14 H14 119.6 .
C15 C14 H14 119.6 .
C16 C15 C14 120.5(7) .
C16 C15 H15 119.8 .
C14 C15 H15 119.8 .
C15 C16 C17 121.8(6) .
C15 C16 H16 119.1 .
C17 C16 H16 119.1 .
C25 C17 C16 116.6(6) .
C25 C17 C18 119.4(6) .
C16 C17 C18 124.0(6) .
C19 C18 C17 122.4(6) .
C19 C18 H18 118.8 .
C17 C18 H18 118.8 .
C18 C19 C20 119.9(6) .
C18 C19 H19 120.0 .
C20 C19 H19 120.0 .
C21 C20 C24 116.6(6) .
C21 C20 C19 124.8(6) .
C24 C20 C19 118.5(6) .
C22 C21 C20 120.8(7) .
C22 C21 H21 119.6 .
C20 C21 H21 119.6 .
C21 C22 C23 119.3(7) .
C21 C22 H22 120.4 .
C23 C22 H22 120.4 .
N1 C23 C22 122.6(7) .
N1 C23 H23 118.7 .
C22 C23 H23 118.7 .
N1 C24 C20 122.8(6) .
N1 C24 C25 116.0(6) .
C20 C24 C25 121.1(6) .
C17 C25 C13 122.3(6) .
C17 C25 C24 118.5(6) .
C13 C25 C24 119.1(6) .
C27 C26 C31 118.6(7) .
C27 C26 P1 116.6(5) .
C31 C26 P1 124.7(5) .
C26 C27 C28 120.9(7) .
C26 C27 H27 119.5 .
C28 C27 H27 119.5 .
C29 C28 C27 119.8(7) .
C29 C28 H28 120.1 .
C27 C28 H28 120.1 .
C30 C29 C28 119.8(7) .
C30 C29 H29 120.1 .
C28 C29 H29 120.1 .
C29 C30 C31 120.4(7) .
C29 C30 H30 119.8 .
C31 C30 H30 119.8 .
C30 C31 C26 120.5(6) .
C30 C31 H31 119.8 .
C26 C31 H31 119.8 .
C33 C32 C37 120.6(7) .
C33 C32 P1 118.6(6) .
C37 C32 P1 120.7(6) .
C32 C33 C34 119.3(8) .
C32 C33 H33 120.4 .
C34 C33 H33 120.4 .
C35 C34 C33 119.8(9) .
C35 C34 H34 120.1 .
C33 C34 H34 120.1 .
C36 C35 C34 119.9(8) .
C36 C35 H35 120.0 .
C34 C35 H35 120.0 .
C35 C36 C37 121.5(9) .
C35 C36 H36 119.3 .
C37 C36 H36 119.3 .
C32 C37 C36 118.9(9) .
C32 C37 H37 120.6 .
C36 C37 H37 120.6 .
C39 C38 C43 118.8(7) .
C39 C38 P2 118.7(6) .
C43 C38 P2 121.2(6) .
C38 C39 C40 120.5(8) .
C38 C39 H39 119.8 .
C40 C39 H39 119.8 .
C41 C40 C39 121.1(8) .
C41 C40 H40 119.4 .
C39 C40 H40 119.4 .
C40 C41 C42 118.5(8) .
C40 C41 H41 120.7 .
C42 C41 H41 120.7 .
C43 C42 C41 121.6(8) .
C43 C42 H42 119.2 .
C41 C42 H42 119.2 .
C42 C43 C38 119.4(8) .
C42 C43 H43 120.3 .
C38 C43 H43 120.3 .
C49 C44 C45 118.7(6) .
C49 C44 P2 120.6(5) .
C45 C44 P2 120.5(5) .
C46 C45 C44 120.3(7) .
C46 C45 H45 119.9 .
C44 C45 H45 119.9 .
C47 C46 C45 119.8(8) .
C47 C46 H46 120.1 .
C45 C46 H46 120.1 .
C46 C47 C48 120.3(7) .
C46 C47 H47 119.9 .
C48 C47 H47 119.9 .
C49 C48 C47 120.8(8) .
C49 C48 H48 119.6 .
C47 C48 H48 119.6 .
C48 C49 C44 120.1(7) .
C48 C49 H49 120.0 .
C44 C49 H49 120.0 .
N2 P3 C56 109.5(3) .
N2 P3 C62 108.3(3) .
C56 P3 C62 110.8(3) .
N2 P3 C50 115.2(3) .
C56 P3 C50 107.9(3) .
C62 P3 C50 105.0(3) .
N2 P4 C68 112.9(3) .
N2 P4 C74 107.6(3) .
C68 P4 C74 107.4(3) .
N2 P4 C80 112.7(3) .
C68 P4 C80 108.4(3) .
C74 P4 C80 107.5(3) .
P3 N2 P4 138.2(4) .
C51 C50 C55 119.0(6) .
C51 C50 P3 119.2(5) .
C55 C50 P3 121.5(5) .
C52 C51 C50 121.1(7) .
C52 C51 H51 119.5 .
C50 C51 H51 119.5 .
C51 C52 C53 120.2(7) .
C51 C52 H52 119.9 .
C53 C52 H52 119.9 .
C54 C53 C52 119.2(7) .
C54 C53 H53 120.4 .
C52 C53 H53 120.4 .
C53 C54 C55 120.3(7) .
C53 C54 H54 119.8 .
C55 C54 H54 119.8 .
C50 C55 C54 120.2(7) .
C50 C55 H55 119.9 .
C54 C55 H55 119.9 .
C61 C56 C57 119.2(7) .
C61 C56 P3 122.5(6) .
C57 C56 P3 118.3(5) .
C58 C57 C56 120.2(7) .
C58 C57 H57 119.9 .
C56 C57 H57 119.9 .
C59 C58 C57 120.1(8) .
C59 C58 H58 119.9 .
C57 C58 H58 119.9 .
C60 C59 C58 120.8(7) .
C60 C59 H59 119.6 .
C58 C59 H59 119.6 .
C59 C60 C61 120.4(8) .
C59 C60 H60 119.8 .
C61 C60 H60 119.8 .
C56 C61 C60 119.3(7) .
C56 C61 H61 120.4 .
C60 C61 H61 120.4 .
C63 C62 C67 118.2(7) .
C63 C62 P3 121.5(6) .
C67 C62 P3 120.0(6) .
C62 C63 C64 120.8(8) .
C62 C63 H63 119.6 .
C64 C63 H63 119.6 .
C65 C64 C63 120.1(8) .
C65 C64 H64 119.9 .
C63 C64 H64 119.9 .
C64 C65 C66 122.0(8) .
C64 C65 H65 119.0 .
C66 C65 H65 119.0 .
C67 C66 C65 116.6(8) .
C67 C66 H66 121.7 .
C65 C66 H66 121.7 .
C62 C67 C66 122.2(8) .
C62 C67 H67 118.9 .
C66 C67 H67 118.9 .
C73 C68 C69 117.9(6) .
C73 C68 P4 117.4(5) .
C69 C68 P4 124.7(5) .
C70 C69 C68 119.1(7) .
C70 C69 H69 120.5 .
C68 C69 H69 120.5 .
C71 C70 C69 121.3(7) .
C71 C70 H70 119.3 .
C69 C70 H70 119.3 .
C72 C71 C70 120.3(7) .
C72 C71 H71 119.8 .
C70 C71 H71 119.8 .
C71 C72 C73 120.1(7) .
C71 C72 H72 120.0 .
C73 C72 H72 120.0 .
C72 C73 C68 121.3(7) .
C72 C73 H73 119.4 .
C68 C73 H73 119.4 .
C79 C74 C75 119.2(7) .
C79 C74 P4 119.8(6) .
C75 C74 P4 121.0(6) .
C76 C75 C74 119.8(8) .
C76 C75 H75 120.1 .
C74 C75 H75 120.1 .
C75 C76 C77 120.7(8) .
C75 C76 H76 119.7 .
C77 C76 H76 119.7 .
C78 C77 C76 120.2(7) .
C78 C77 H77 119.9 .
C76 C77 H77 119.9 .
C77 C78 C79 120.1(8) .
C77 C78 H78 119.9 .
C79 C78 H78 119.9 .
C74 C79 C78 120.1(7) .
C74 C79 H79 120.0 .
C78 C79 H79 120.0 .
C81 C80 C85 119.5(7) .
C81 C80 P4 120.9(6) .
C85 C80 P4 119.4(5) .
C80 C81 C82 120.1(7) .
C80 C81 H81 120.0 .
C82 C81 H81 120.0 .
C83 C82 C81 119.4(8) .
C83 C82 H82 120.3 .
C81 C82 H82 120.3 .
C84 C83 C82 121.0(8) .
C84 C83 H83 119.5 .
C82 C83 H83 119.5 .
C83 C84 C85 119.6(8) .
C83 C84 H84 120.2 .
C85 C84 H84 120.2 .
C84 C85 C80 120.4(7) .
C84 C85 H85 119.8 .
C80 C85 H85 119.8 .
O C86 C88 122.8(9) .
O C86 C87 119.1(9) .
C88 C86 C87 118.0(10) .
C86 C87 H87A 109.5 .
C86 C87 H87B 109.5 .
H87A C87 H87B 109.5 .
C86 C87 H87C 109.5 .
H87A C87 H87C 109.5 .
H87B C87 H87C 109.5 .
C86 C88 H88A 109.5 .
C86 C88 H88B 109.5 .
H88A C88 H88B 109.5 .
C86 C88 H88C 109.5 .
H88A C88 H88C 109.5 .
H88B C88 H88C 109.5 .
C89 C89 C90 111.0(19) 2
C89 C89 H89A 109.4 2
C90 C89 H89A 109.4 .
C89 C89 H89B 109.4 2
C90 C89 H89B 109.4 .
H89A C89 H89B 108.0 .
C89 C90 C91 111.3(17) .
C89 C90 H90A 109.4 .
C91 C90 H90A 109.4 .
C89 C90 H90B 109.4 .
C91 C90 H90B 109.4 .
H90A C90 H90B 108.0 .
C90 C91 H91A 109.5 .
C90 C91 H91B 109.5 .
H91A C91 H91B 109.5 .
C90 C91 H91C 109.5 .
H91A C91 H91C 109.5 .
H91B C91 H91C 109.5 .

loop_
_geom_bond_atom_site_label_1
_geom_bond_atom_site_label_2
_geom_bond_distance
_geom_bond_site_symmetry_2
Pt1 C1 2.044(7) .
Pt1 C7 2.064(6) .
Pt1 P2 2.2990(18) .
Pt1 P1 2.3033(17) .
Pt2 C13 2.058(6) .
Pt2 N1 2.138(5) .
Pt2 P1 2.3407(17) .
Pt2 P2 2.3837(18) .
Pt2 I1 2.6913(5) .
Pt2 I2 2.7556(5) .
P1 C32 1.835(7) .
P1 C26 1.843(7) .
P2 C44 1.826(7) .
P2 C38 1.847(7) .
F1 C2 1.376(8) .
F2 C3 1.339(8) .
F3 C4 1.356(9) .
F4 C5 1.356(9) .
F5 C6 1.358(8) .
F6 C8 1.356(8) .
F7 C9 1.353(8) .
F8 C10 1.317(8) .
F9 C11 1.350(8) .
F10 C12 1.358(8) .
N1 C23 1.349(9) .
N1 C24 1.361(8) .
C1 C6 1.386(10) .
C1 C2 1.407(10) .
C2 C3 1.370(11) .
C3 C4 1.350(12) .
C4 C5 1.378(11) .
C5 C6 1.386(11) .
C7 C12 1.374(9) .
C7 C8 1.386(9) .
C8 C9 1.382(10) .
C9 C10 1.376(11) .
C10 C11 1.399(11) .
C11 C12 1.388(10) .
C13 C14 1.363(9) .
C13 C25 1.417(9) .
C14 C15 1.412(9) .
C14 H14 0.9500 .
C15 C16 1.345(10) .
C15 H15 0.9500 .
C16 C17 1.408(10) .
C16 H16 0.9500 .
C17 C25 1.403(9) .
C17 C18 1.421(10) .
C18 C19 1.355(10) .
C18 H18 0.9500 .
C19 C20 1.430(10) .
C19 H19 0.9500 .
C20 C21 1.395(10) .
C20 C24 1.416(9) .
C21 C22 1.366(10) .
C21 H21 0.9500 .
C22 C23 1.386(10) .
C22 H22 0.9500 .
C23 H23 0.9500 .
C24 C25 1.430(9) .
C26 C27 1.382(9) .
C26 C31 1.389(10) .
C27 C28 1.392(10) .
C27 H27 0.9500 .
C28 C29 1.378(11) .
C28 H28 0.9500 .
C29 C30 1.375(10) .
C29 H29 0.9500 .
C30 C31 1.386(10) .
C30 H30 0.9500 .
C31 H31 0.9500 .
C32 C33 1.386(11) .
C32 C37 1.389(11) .
C33 C34 1.410(10) .
C33 H33 0.9500 .
C34 C35 1.391(14) .
C34 H34 0.9500 .
C35 C36 1.358(14) .
C35 H35 0.9500 .
C36 C37 1.400(11) .
C36 H36 0.9500 .
C37 H37 0.9500 .
C38 C39 1.366(11) .
C38 C43 1.416(10) .
C39 C40 1.394(11) .
C39 H39 0.9500 .
C40 C41 1.361(12) .
C40 H40 0.9500 .
C41 C42 1.387(13) .
C41 H41 0.9500 .
C42 C43 1.369(11) .
C42 H42 0.9500 .
C43 H43 0.9500 .
C44 C49 1.396(10) .
C44 C45 1.402(10) .
C45 C46 1.393(10) .
C45 H45 0.9500 .
C46 C47 1.369(12) .
C46 H46 0.9500 .
C47 C48 1.381(12) .
C47 H47 0.9500 .
C48 C49 1.373(10) .
C48 H48 0.9500 .
C49 H49 0.9500 .
P3 N2 1.579(6) .
P3 C56 1.790(7) .
P3 C62 1.795(7) .
P3 C50 1.811(7) .
P4 N2 1.582(6) .
P4 C68 1.787(7) .
P4 C74 1.790(7) .
P4 C80 1.803(7) .
C50 C51 1.384(9) .
C50 C55 1.387(10) .
C51 C52 1.356(11) .
C51 H51 0.9500 .
C52 C53 1.404(11) .
C52 H52 0.9500 .
C53 C54 1.372(10) .
C53 H53 0.9500 .
C54 C55 1.387(10) .
C54 H54 0.9500 .
C55 H55 0.9500 .
C56 C61 1.381(10) .
C56 C57 1.404(10) .
C57 C58 1.384(10) .
C57 H57 0.9500 .
C58 C59 1.375(12) .
C58 H58 0.9500 .
C59 C60 1.350(12) .
C59 H59 0.9500 .
C60 C61 1.421(11) .
C60 H60 0.9500 .
C61 H61 0.9500 .
C62 C63 1.380(11) .
C62 C67 1.382(10) .
C63 C64 1.388(12) .
C63 H63 0.9500 .
C64 C65 1.339(13) .
C64 H64 0.9500 .
C65 C66 1.404(13) .
C65 H65 0.9500 .
C66 C67 1.402(12) .
C66 H66 0.9500 .
C67 H67 0.9500 .
C68 C73 1.404(9) .
C68 C69 1.414(10) .
C69 C70 1.388(10) .
C69 H69 0.9500 .
C70 C71 1.371(11) .
C70 H70 0.9500 .
C71 C72 1.364(11) .
C71 H71 0.9500 .
C72 C73 1.376(10) .
C72 H72 0.9500 .
C73 H73 0.9500 .
C74 C79 1.387(10) .
C74 C75 1.401(10) .
C75 C76 1.380(11) .
C75 H75 0.9500 .
C76 C77 1.383(13) .
C76 H76 0.9500 .
C77 C78 1.362(12) .
C77 H77 0.9500 .
C78 C79 1.403(10) .
C78 H78 0.9500 .
C79 H79 0.9500 .
C80 C81 1.379(10) .
C80 C85 1.392(10) .
C81 C82 1.384(10) .
C81 H81 0.9500 .
C82 C83 1.382(12) .
C82 H82 0.9500 .
C83 C84 1.370(12) .
C83 H83 0.9500 .
C84 C85 1.372(11) .
C84 H84 0.9500 .
C85 H85 0.9500 .
O C86 1.220(11) .
C86 C88 1.454(14) .
C86 C87 1.466(14) .
C87 H87A 0.9800 .
C87 H87B 0.9800 .
C87 H87C 0.9800 .
C88 H88A 0.9800 .
C88 H88B 0.9800 .
C88 H88C 0.9800 .
C89 C89 1.521(15) 2
C89 C90 1.549(14) .
C89 H89A 0.9900 .
C89 H89B 0.9900 .
C90 C91 1.592(14) .
C90 H90A 0.9900 .
C90 H90B 0.9900 .
C91 H91A 0.9800 .
C91 H91B 0.9800 .
C91 H91C 0.9800 .
